data_1006166
loop_
_publ_author_name
'Zaharko, O'
'Schobinger-Papamantellos, P'
'Ritter, C'
'Rodriguez-Carvajal, J'
'Buschow, K H J'

_publ_section_title
;
Influence of thermal history on crystal structure, microstructure and
magnetic properties of Tb Fe6 Ge6 (II)
;
_journal_coden_ASTM JMMMDC
_journal_name_full 'Journal of Magnetism and Magnetic Materials'
_journal_page_first 293
_journal_page_last 308
_journal_paper_doi 10.1016/S0304-8853(98)00148-6
_journal_volume 187
_journal_year 1998
_chemical_formula_structural 'Tb Fe6 Ge6'
_chemical_formula_sum 'Fe6 Ge6 Tb'
_chemical_name_systematic 'Terbium hexairon hexagermanide'
_space_group_IT_number 63
_symmetry_cell_setting orthorhombic
_symmetry_Int_Tables_number 63
_symmetry_space_group_name_Hall '-C 2c 2'
_symmetry_space_group_name_H-M 'C m c m'
_cell_angle_alpha 90
_cell_angle_beta 90
_cell_angle_gamma 90
_cell_formula_units_Z 4
_cell_length_a 8.13071(9)
_cell_length_b 17.69899(30)
_cell_length_c 5.12618
_cell_volume 737.7
_refine_ls_R_factor_all 0.023
_cod_database_code 1006166

loop_
_symmetry_equiv_pos_as_xyz
x,y,z
x,-y,-z
x,y,1/2-z
x,-y,1/2+z
-x,-y,-z
-x,y,z
-x,-y,1/2+z
-x,y,1/2-z
1/2+x,1/2+y,z
1/2+x,1/2-y,-z
1/2+x,1/2+y,1/2-z
1/2+x,1/2-y,1/2+z
1/2-x,1/2-y,-z
1/2-x,1/2+y,z
1/2-x,1/2-y,1/2+z
1/2-x,1/2+y,1/2-z

loop_
_atom_site_label
_atom_site_type_symbol
_atom_site_symmetry_multiplicity
_atom_site_Wyckoff_symbol
_atom_site_fract_x
_atom_site_fract_y
_atom_site_fract_z
_atom_site_occupancy
_atom_site_attached_hydrogens
_atom_site_calc_flag
Tb1 Tb0 4 c 0. 0.1257(6) 0.25 1. 0 d
Ge1 Ge0 4 c 0. 0.0430(4) 0.75 1. 0 d
Ge2 Ge0 4 c 0.5 0.0431(5) 0.75 1. 0 d
Ge3 Ge0 4 c 0. 0.2134(3) 0.75 1. 0 d
Ge4 Ge0 4 c 0.5 0.2064(5) 0.75 1. 0 d
Ge5 Ge0 8 g 0.3477(1) 0.1248(3) 0.25 1. 0 d
Fe1 Fe0 8 d 0.25 0.25 0. 1. 0 d
Fe2 Fe0 8 e 0.2502(2) 0. 0. 1. 0 d
Fe3 Fe0 8 g 0.2502(2) 0.1254(5) 0.75 1. 0 d

loop_
_atom_type_symbol
_atom_type_oxidation_number
Tb0 0.000
Ge0 0.000
Fe0 0.000
